data_4514847
loop_
_publ_author_name
'Romine, Andrew M.'
'Yang, Kin S.'
'Karunananda, Malkanthi K.'
'Chen, Jason S.'
'Engle, Keary M.'

_publ_section_title
;
 Synthetic and Mechanistic Studies of a Versatile Heteroaryl Thioether
 Directing Group for Pd(II) Catalysis
;
_journal_issue 9
_journal_name_full 'ACS Catalysis'
_journal_page_first 7626
_journal_paper_doi 10.1021/acscatal.9b01471
_journal_volume 9
_journal_year 2019
_chemical_formula_moiety 'C22 H23 N O2 S2'
_chemical_formula_sum 'C22 H23 N O2 S2'
_chemical_formula_weight 397.53
_space_group_crystal_system triclinic
_space_group_IT_number 2
_space_group_name_Hall '-P 1'
_space_group_name_H-M_alt 'P -1'
_symmetry_space_group_name_Hall '-P 1'
_symmetry_space_group_name_H-M 'P -1'
_atom_sites_solution_hydrogens geom
_atom_sites_solution_primary dual
_audit_creation_date 2018-02-09
_audit_creation_method
;
Olex2 1.2-beta
(compiled 2017.08.10 svn.r3458 for OlexSys, GUI svn.r5381)
;
_cell_angle_alpha 70.251(5)
_cell_angle_beta 85.755(5)
_cell_angle_gamma 83.165(5)
_cell_formula_units_Z 2
_cell_length_a 8.6349(6)
_cell_length_b 9.3163(4)
_cell_length_c 13.5605(9)
_cell_measurement_reflns_used 3237
_cell_measurement_temperature 100
_cell_measurement_theta_max 68.398
_cell_measurement_theta_min 3.465
_cell_volume 1018.75(11)
_computing_cell_refinement 'SAINT V8.38A (?, 2016)'
_computing_data_collection 'APEX3 v2016.9-0 (Bruker, 2016)'
_computing_data_reduction 'SAINT V8.38A (?, 2016)'
_computing_molecular_graphics 'Olex2 (Dolomanov et al., 2009)'
_computing_publication_material 'Olex2 (Dolomanov et al., 2009)'
_computing_structure_refinement 'ShelXL (Sheldrick, 2015)'
_computing_structure_solution 'SHELXT (Sheldrick, 2015)'
_diffrn_ambient_temperature 100.0
_diffrn_detector 'Bruker APEX-II CCD'
_diffrn_detector_area_resol_mean 7.9
_diffrn_detector_type 'CCD Area Detector'
_diffrn_measured_fraction_theta_full 0.985
_diffrn_measured_fraction_theta_max 0.985
_diffrn_measurement_device 'Kappa Four-Circle Diffractometer'
_diffrn_measurement_device_type 'Bruker APEX-II CCD'
_diffrn_measurement_method '\f and \w scans'
_diffrn_radiation_monochromator 'Double Bounce Multilayer Mirrors'
_diffrn_radiation_probe x-ray
_diffrn_radiation_type CuK\a
_diffrn_radiation_wavelength 1.54178
_diffrn_reflns_av_R_equivalents 0.0399
_diffrn_reflns_av_unetI/netI 0.0382
_diffrn_reflns_Laue_measured_fraction_full 0.985
_diffrn_reflns_Laue_measured_fraction_max 0.985
_diffrn_reflns_limit_h_max 10
_diffrn_reflns_limit_h_min -10
_diffrn_reflns_limit_k_max 11
_diffrn_reflns_limit_k_min -9
_diffrn_reflns_limit_l_max 16
_diffrn_reflns_limit_l_min -16
_diffrn_reflns_number 10983
_diffrn_reflns_point_group_measured_fraction_full 0.985
_diffrn_reflns_point_group_measured_fraction_max 0.985
_diffrn_reflns_theta_full 65.996
_diffrn_reflns_theta_max 65.996
_diffrn_reflns_theta_min 3.465
_diffrn_source 'Micro Focus Rotating Anode'
_diffrn_source_type 'Bruker MicroStar FR-592'
_diffrn_standards_number 0
_exptl_absorpt_coefficient_mu 2.496
_exptl_absorpt_correction_T_max 0.7531
_exptl_absorpt_correction_T_min 0.5935
_exptl_absorpt_correction_type multi-scan
_exptl_absorpt_process_details
'SADABS-2016/2 (Bruker,2016/2) was used for absorption correction. wR2(int) was 0.0718 before and 0.0517 after correction. The Ratio of minimum to maximum transmission is 0.7881. The \l/2 correction factor is Not present.'
_exptl_crystal_colour colourless
_exptl_crystal_colour_primary colourless
_exptl_crystal_density_diffrn 1.296
_exptl_crystal_description block
_exptl_crystal_F_000 420
_exptl_crystal_size_max 0.28
_exptl_crystal_size_mid 0.27
_exptl_crystal_size_min 0.22
_refine_diff_density_max 1.034
_refine_diff_density_min -0.939
_refine_diff_density_rms 0.068
_refine_ls_extinction_method none
_refine_ls_goodness_of_fit_ref 1.044
_refine_ls_hydrogen_treatment constr
_refine_ls_matrix_type full
_refine_ls_number_parameters 296
_refine_ls_number_reflns 3493
_refine_ls_number_restraints 3
_refine_ls_restrained_S_all 1.043
_refine_ls_R_factor_all 0.0943
_refine_ls_R_factor_gt 0.0757
_refine_ls_shift/su_max 0.000
_refine_ls_shift/su_mean 0.000
_refine_ls_structure_factor_coef Fsqd
_refine_ls_weighting_details 'w=1/[\s^2^(Fo^2^)+(0.0647P)^2^+2.6400P] where P=(Fo^2^+2Fc^2^)/3'
_refine_ls_weighting_scheme calc
_refine_ls_wR_factor_gt 0.1763
_refine_ls_wR_factor_ref 0.1909
_reflns_Friedel_coverage 0.000
_reflns_number_gt 2743
_reflns_number_total 3493
_reflns_threshold_expression 'I > 2\s(I)'
_cod_data_source_file cs9b01471_si_004.cif
_cod_data_source_block engle82_0m_a
_cod_depositor_comments
;
The following automatic conversions were performed:

'_diffrn_radiation_probe' value 'X-ray' changed to 'x-ray' according
to
/home/data/users/saulius/crontab/automatic-downloads/current/ACS/lib/dictionaries/cif_core.dic
dictionary named 'cif_core.dic' version 2.4.2 from 2011-04-26.

Automatic conversion script
Id: cif_fix_values 4973 2017-02-22 13:04:09Z antanas 
;
_cod_database_code 4514847
_shelx_shelxl_version_number 2016/6
_shelx_space_group_comment
;
The symmetry employed for this shelxl refinement is uniquely defined
by the following loop, which should always be used as a source of
symmetry information in preference to the above space-group names.
They are only intended as comments.
;
_shelx_estimated_absorpt_t_max 0.610
_shelx_estimated_absorpt_t_min 0.542
_olex2_refinement_description
;
1. Fixed Uiso
 At 1.2 times of:
  All C(H) groups, All C(H,H) groups
 At 1.5 times of:
  All C(H,H,H) groups
2. Restrained distances
 O2-C17
 1.5 with sigma of 0.001
 C17'-C18'
 1.5 with sigma of 0.001
 C17-C18
 1.5 with sigma of 0.001
3. Others
 Sof(O2)=1-FVAR(1)
 Sof(O2')=FVAR(1)
 Sof(H20A)=Sof(C1A)=Sof(H1AA)=Sof(H1AB)=Sof(H1AC)=Sof(C22)=Sof(H22A)=Sof(H22B)=
 Sof(H22C)=1-FVAR(2)
 Sof(C19)=Sof(H19A)=Sof(H19B)=Sof(H19C)=Sof(H20)=Sof(C21)=Sof(H21A)=Sof(H21B)=
 Sof(H21C)=FVAR(2)
 Fixed Sof: C17(0.5) H17A(0.5) H17B(0.5) C17'(0.5) H17C(0.5) H17D(0.5)
 C18(0.5) H18A(0.5) H18B(0.5) H18C(0.5) C18'(0.5) H18D(0.5) H18E(0.5) H18F(0.5)
 Fixed Z: C20(0.18966)
4.a Ternary CH refined with riding coordinates:
 C20(H20), C20(H20A)
4.b Secondary CH2 refined with riding coordinates:
 C7(H7A,H7B), C17(H17A,H17B), C17'(H17C,H17D)
4.c Aromatic/amide H refined with riding coordinates:
 C15(H15), C14(H14), C12(H12), C2(H2), C9(H9), C3(H3), C10(H10), C5(H5), C4(H4)
4.d Idealised Me refined as rotating group:
 C19(H19A,H19B,H19C), C21(H21A,H21B,H21C), C1A(H1AA,H1AB,H1AC), C22(H22A,H22B,
 H22C), C18(H18A,H18B,H18C), C18'(H18D,H18E,H18F)
;
_olex2_submission_special_instructions 'No special instructions were received'

loop_
_space_group_symop_operation_xyz
'x, y, z'
'-x, -y, -z'

loop_
_atom_site_label
_atom_site_type_symbol
_atom_site_fract_x
_atom_site_fract_y
_atom_site_fract_z
_atom_site_U_iso_or_equiv
_atom_site_adp_type
_atom_site_occupancy
_atom_site_site_symmetry_order
_atom_site_calc_flag
_atom_site_refinement_flags_posn
_atom_site_refinement_flags_occupancy
_atom_site_disorder_assembly
_atom_site_disorder_group
S2 S 0.67087(15) 0.43717(11) 0.45391(9) 0.0541(4) Uani 1 1 d . . . .
S1 S 0.53057(16) 0.19248(13) 0.62993(11) 0.0695(5) Uani 1 1 d . . . .
O1 O 0.3694(4) 0.8297(3) -0.0214(2) 0.0568(9) Uani 1 1 d . . . .
N1 N 0.7230(4) 0.1337(4) 0.4869(3) 0.0432(9) Uani 1 1 d . . . .
C15 C 0.5701(5) 0.7738(4) 0.0990(3) 0.0464(11) Uani 1 1 d . . . .
H15 H 0.604356 0.873031 0.068289 0.056 Uiso 1 1 calc R . . .
C006 C 0.6512(5) 0.2428(4) 0.5154(3) 0.0379(9) Uani 1 1 d . . . .
C13 C 0.7858(5) 0.7067(4) 0.2237(3) 0.0417(10) Uani 1 1 d . . . .
C6 C 0.6806(5) -0.0064(5) 0.5576(3) 0.0451(10) Uani 1 1 d . . . .
C1 C 0.5796(5) 0.0024(5) 0.6388(3) 0.0438(10) Uani 1 1 d . . . .
C7 C 0.8164(5) 0.4312(5) 0.3511(3) 0.0398(9) Uani 1 1 d . . . .
H7A H 0.906965 0.356955 0.380512 0.048 Uiso 1 1 calc R . . .
H7B H 0.771487 0.400495 0.297015 0.048 Uiso 1 1 calc R . . .
C8 C 0.8656(5) 0.5908(5) 0.3044(3) 0.0408(10) Uani 1 1 d . . . .
C14 C 0.6497(5) 0.6774(5) 0.1778(4) 0.0496(12) Uani 1 1 d . . . .
H14 H 0.615049 0.578234 0.208199 0.060 Uiso 1 1 calc R . . .
C12 C 0.8381(6) 0.8528(5) 0.1893(4) 0.0538(13) Uani 1 1 d . . . .
H12 H 0.784260 0.931537 0.134968 0.065 Uiso 1 1 calc R . . .
C16 C 0.4342(5) 0.7427(5) 0.0541(4) 0.0590(14) Uani 1 1 d . . . .
C11 C 0.9642(7) 0.8878(6) 0.2306(4) 0.0661(16) Uani 1 1 d . . . .
C2 C 0.5286(5) -0.1263(5) 0.7169(4) 0.0545(13) Uani 1 1 d . . . .
H2 H 0.459966 -0.117682 0.773136 0.065 Uiso 1 1 calc R . . .
C9 C 0.9924(7) 0.6253(6) 0.3463(4) 0.0628(14) Uani 1 1 d . . . .
H9 H 1.047121 0.547499 0.400777 0.075 Uiso 1 1 calc R . . .
C3 C 0.5834(8) -0.2661(5) 0.7079(5) 0.0757(19) Uani 1 1 d . . . .
H3 H 0.554359 -0.357184 0.760068 0.091 Uiso 1 1 calc R . . .
C10 C 1.0407(8) 0.7716(8) 0.3100(4) 0.0786(19) Uani 1 1 d . . . .
H10 H 1.127648 0.792376 0.340227 0.094 Uiso 1 1 calc R . . .
C5 C 0.7282(9) -0.1485(6) 0.5504(4) 0.0809(19) Uani 1 1 d . . . .
H5 H 0.795350 -0.158339 0.493821 0.097 Uiso 1 1 calc R . . .
C4 C 0.6781(11) -0.2763(6) 0.6257(6) 0.100(3) Uani 1 1 d . . . .
H4 H 0.710632 -0.374364 0.620111 0.120 Uiso 1 1 calc R . . .
C19 C 1.157(4) 1.061(4) 0.118(4) 0.064(8) Uani 0.53(4) 1 d . P A 1
H19A H 1.247956 1.004124 0.158282 0.096 Uiso 0.53(4) 1 calc GR P A 1
H19B H 1.175462 1.169373 0.086240 0.096 Uiso 0.53(4) 1 calc GR P A 1
H19C H 1.140593 1.018851 0.063391 0.096 Uiso 0.53(4) 1 calc GR P A 1
C20 C 1.0171(8) 1.0484(6) 0.189660 0.107(3) Uani 1 1 d . . . .
H20 H 1.085223 1.022169 0.251050 0.129 Uiso 0.53(4) 1 calc R P A 1
H20A H 0.920056 1.095292 0.150223 0.129 Uiso 0.47(4) 1 calc R P A 2
C21 C 0.930(4) 1.155(2) 0.223(3) 0.089(9) Uani 0.53(4) 1 d . P A 1
H21A H 0.831509 1.183825 0.186490 0.133 Uiso 0.53(4) 1 calc GR P A 1
H21B H 0.987287 1.244990 0.207304 0.133 Uiso 0.53(4) 1 calc GR P A 1
H21C H 0.909109 1.111945 0.298502 0.133 Uiso 0.53(4) 1 calc GR P A 1
O2' O 0.4077(7) 0.5848(7) 0.0821(7) 0.039(3) Uani 0.526(16) 1 d . P B 1
O2 O 0.3685(8) 0.6294(8) 0.1320(7) 0.036(3) Uani 0.474(16) 1 d D P B 2
C1A C 1.111(5) 1.073(4) 0.101(4) 0.060(9) Uani 0.47(4) 1 d . P A 2
H1AA H 1.194399 0.988090 0.111822 0.090 Uiso 0.47(4) 1 calc GR P A 2
H1AB H 1.157846 1.169293 0.085805 0.090 Uiso 0.47(4) 1 calc GR P A 2
H1AC H 1.049427 1.078410 0.041845 0.090 Uiso 0.47(4) 1 calc GR P A 2
C22 C 0.992(3) 1.135(3) 0.2559(16) 0.055(5) Uani 0.47(4) 1 d . P A 2
H22A H 0.888908 1.120850 0.291097 0.083 Uiso 0.47(4) 1 calc GR P A 2
H22B H 0.996916 1.243760 0.214869 0.083 Uiso 0.47(4) 1 calc GR P A 2
H22C H 1.072491 1.102335 0.308487 0.083 Uiso 0.47(4) 1 calc GR P A 2
C17 C 0.2225(9) 0.5942(11) 0.0952(7) 0.051(2) Uani 0.5 1 d D P B 2
H17A H 0.153241 0.689877 0.065728 0.061 Uiso 0.5 1 calc R P B 2
H17B H 0.165979 0.524275 0.154979 0.061 Uiso 0.5 1 calc R P B 2
C17' C 0.2714(15) 0.5364(18) 0.0402(12) 0.038(3) Uani 0.5 1 d D P B 1
H17C H 0.262780 0.592016 -0.035958 0.046 Uiso 0.5 1 calc R P B 1
H17D H 0.286480 0.424976 0.051533 0.046 Uiso 0.5 1 calc R P B 1
C18 C 0.265(3) 0.520(3) 0.0129(14) 0.082(8) Uani 0.5 1 d D P B 2
H18A H 0.322319 0.589156 -0.045481 0.123 Uiso 0.5 1 calc GR P B 2
H18B H 0.169425 0.499622 -0.012667 0.123 Uiso 0.5 1 calc GR P B 2
H18C H 0.330183 0.423719 0.043211 0.123 Uiso 0.5 1 calc GR P B 2
C18' C 0.1267(10) 0.5744(11) 0.0985(7) 0.046(2) Uani 0.5 1 d D P B 1
H18D H 0.037115 0.538036 0.077127 0.070 Uiso 0.5 1 calc GR P B 1
H18E H 0.108948 0.685689 0.082582 0.070 Uiso 0.5 1 calc GR P B 1
H18F H 0.139680 0.524408 0.174060 0.070 Uiso 0.5 1 calc GR P B 1

loop_
_atom_site_aniso_label
_atom_site_aniso_U_11
_atom_site_aniso_U_22
_atom_site_aniso_U_33
_atom_site_aniso_U_23
_atom_site_aniso_U_13
_atom_site_aniso_U_12
S2 0.0729(8) 0.0265(5) 0.0537(7) -0.0082(4) 0.0363(6) -0.0085(5)
S1 0.0750(9) 0.0324(6) 0.0765(9) 0.0034(5) 0.0423(7) -0.0008(5)
O1 0.065(2) 0.0370(17) 0.0508(18) 0.0060(14) 0.0035(16) -0.0011(15)
N1 0.051(2) 0.0375(19) 0.0326(17) 0.0026(15) -0.0124(15) -0.0056(16)
C15 0.051(3) 0.025(2) 0.048(2) 0.0023(18) 0.018(2) -0.0031(18)
C006 0.041(2) 0.0254(19) 0.043(2) -0.0102(16) 0.0118(18) 0.0002(16)
C13 0.045(2) 0.031(2) 0.045(2) -0.0115(17) 0.0226(19) -0.0068(17)
C6 0.060(3) 0.035(2) 0.038(2) -0.0058(17) -0.020(2) -0.0004(19)
C1 0.042(2) 0.031(2) 0.050(2) 0.0006(18) -0.0117(19) -0.0045(17)
C7 0.042(2) 0.037(2) 0.035(2) -0.0090(17) 0.0119(17) -0.0045(17)
C8 0.050(2) 0.039(2) 0.033(2) -0.0129(17) 0.0186(18) -0.0129(18)
C14 0.042(2) 0.026(2) 0.065(3) 0.0039(19) 0.012(2) -0.0045(17)
C12 0.066(3) 0.031(2) 0.058(3) -0.013(2) 0.037(2) -0.011(2)
C16 0.042(3) 0.035(2) 0.072(3) 0.014(2) 0.009(2) 0.0006(19)
C11 0.095(4) 0.058(3) 0.057(3) -0.032(3) 0.047(3) -0.045(3)
C2 0.048(3) 0.040(3) 0.058(3) 0.012(2) -0.015(2) -0.012(2)
C9 0.079(4) 0.074(3) 0.036(2) -0.012(2) 0.009(2) -0.038(3)
C3 0.113(5) 0.030(3) 0.070(4) 0.015(2) -0.046(4) -0.023(3)
C10 0.106(5) 0.098(5) 0.047(3) -0.030(3) 0.023(3) -0.069(4)
C5 0.138(6) 0.045(3) 0.053(3) -0.015(2) -0.003(3) 0.013(3)
C4 0.179(8) 0.031(3) 0.087(5) -0.022(3) -0.025(5) 0.015(4)
C19 0.064(15) 0.068(11) 0.070(14) -0.034(8) 0.033(10) -0.035(9)
C20 0.146(6) 0.068(4) 0.130(6) -0.063(4) 0.100(5) -0.073(4)
C21 0.091(15) 0.042(8) 0.14(2) -0.047(12) 0.058(14) -0.030(10)
O2' 0.041(3) 0.027(3) 0.044(4) -0.006(3) 0.005(3) -0.005(2)
O2 0.038(4) 0.028(3) 0.036(4) -0.005(3) 0.007(3) -0.004(3)
C1A 0.08(2) 0.036(9) 0.072(16) -0.033(9) 0.045(15) -0.040(11)
C22 0.057(11) 0.066(9) 0.056(8) -0.037(7) 0.026(7) -0.021(8)
C17 0.042(6) 0.048(5) 0.046(6) 0.001(5) 0.011(5) -0.001(5)
C17' 0.042(6) 0.035(6) 0.029(6) -0.004(5) 0.017(5) -0.004(5)
C18 0.084(12) 0.079(12) 0.086(16) -0.036(10) 0.013(9) -0.006(9)
C18' 0.033(5) 0.056(6) 0.051(5) -0.019(4) 0.005(4) -0.007(4)

loop_
_atom_type_symbol
_atom_type_description
_atom_type_scat_dispersion_real
_atom_type_scat_dispersion_imag
_atom_type_scat_source
C C 0.0181 0.0091 'International Tables Vol C Tables 4.2.6.8 and 6.1.1.4'
H H 0.0000 0.0000 'International Tables Vol C Tables 4.2.6.8 and 6.1.1.4'
N N 0.0311 0.0180 'International Tables Vol C Tables 4.2.6.8 and 6.1.1.4'
O O 0.0492 0.0322 'International Tables Vol C Tables 4.2.6.8 and 6.1.1.4'
S S 0.3331 0.5567 'International Tables Vol C Tables 4.2.6.8 and 6.1.1.4'

loop_
_geom_angle_atom_site_label_1
_geom_angle_atom_site_label_2
_geom_angle_atom_site_label_3
_geom_angle
C006 S2 C7 101.16(18)
C1 S1 C006 87.4(2)
C006 N1 C6 108.6(4)
C14 C15 C16 126.3(4)
S2 C006 S1 116.9(2)
N1 C006 S2 125.4(3)
N1 C006 S1 117.6(3)
C8 C13 C14 121.3(4)
C12 C13 C8 118.1(4)
C12 C13 C14 120.6(4)
C1 C6 N1 116.1(4)
C1 C6 C5 118.2(4)
C5 C6 N1 125.6(5)
C6 C1 S1 110.2(3)
C6 C1 C2 123.3(4)
C2 C1 S1 126.5(4)
C8 C7 S2 106.2(3)
C13 C8 C7 123.1(4)
C9 C8 C13 119.0(4)
C9 C8 C7 117.9(4)
C15 C14 C13 126.9(4)
C11 C12 C13 123.2(5)
O1 C16 C15 124.7(4)
O1 C16 O2' 116.4(5)
O1 C16 O2 125.7(5)
O2' C16 C15 116.1(4)
O2 C16 C15 105.9(5)
C12 C11 C10 117.5(4)
C12 C11 C20 121.0(5)
C10 C11 C20 121.5(5)
C3 C2 C1 116.2(5)
C10 C9 C8 121.1(5)
C4 C3 C2 121.1(5)
C11 C10 C9 121.1(5)
C4 C5 C6 119.4(6)
C3 C4 C5 121.7(5)
C19 C20 C11 113.4(15)
C21 C20 C11 115.9(9)
C21 C20 C19 130.7(17)
C1A C20 C11 112.9(14)
C1A C20 C22 128.6(16)
C22 C20 C11 117.0(10)
C16 O2' C17' 121.5(7)
C16 O2 C17 110.0(6)
O2 C17 C18 109.2(13)
C18' C17' O2' 107.1(11)

loop_
_geom_bond_atom_site_label_1
_geom_bond_atom_site_label_2
_geom_bond_distance
S2 C006 1.742(4)
S2 C7 1.818(4)
S1 C006 1.761(4)
S1 C1 1.736(4)
O1 C16 1.198(6)
N1 C006 1.283(5)
N1 C6 1.405(5)
C15 C14 1.317(6)
C15 C16 1.462(7)
C13 C8 1.405(6)
C13 C14 1.464(7)
C13 C12 1.400(6)
C6 C1 1.371(6)
C6 C5 1.372(7)
C1 C2 1.397(6)
C7 C8 1.505(5)
C8 C9 1.388(7)
C12 C11 1.380(8)
C16 O2' 1.431(8)
C16 O2 1.360(7)
C11 C10 1.384(9)
C11 C20 1.522(6)
C2 C3 1.374(8)
C9 C10 1.387(7)
C3 C4 1.355(10)
C5 C4 1.372(9)
C19 C20 1.48(4)
C20 C21 1.35(2)
C20 C1A 1.37(5)
C20 C22 1.39(2)
O2' C17' 1.52(2)
O2 C17 1.4996(10)
C17 C18 1.4999(10)
C17' C18' 1.5000(10)
